data_4116329
loop_
_publ_author_name
'Douglas E. Berning'
'Kattesh V. Katti'
'Charles L. Barnes'
'Wynn A. Volkert'

_publ_contact_author
;
Kattesh V. Katti
Missouri University Research Reactor
University of Missouri
Columbia, MO 65211
;
_publ_section_title
;
 Chemical and Biomedical Motifs of the Reactions of
 Hydroxymethylphosphines with Amines, Amino Acids, and Model Peptides
;
_journal_name_full 'Journal of the American Chemical Society'
_journal_page_first 1658
_journal_page_last 1664
_journal_paper_doi 10.1021/ja9827604
_journal_volume 121
_journal_year 1999
_chemical_formula_moiety 'C38 H44 N4 P2 '
_chemical_formula_sum 'C38 H44 N4 P2'
_chemical_formula_weight 618.73
_chemical_name_common HMPB-N-methylaniline
_chemical_name_systematic ?
_space_group_IT_number 13
_symmetry_cell_setting monoclinic
_symmetry_space_group_name_Hall '-P 2yc'
_symmetry_space_group_name_H-M 'P 1 2/c 1'
_cell_angle_alpha 90.0
_cell_angle_beta 105.51(3)
_cell_angle_gamma 90.0
_cell_formula_units_Z 4
_cell_length_a 21.199(4)
_cell_length_b 8.1123(7)
_cell_length_c 20.854(3)
_cell_measurement_reflns_used 25
_cell_measurement_temperature 293
_cell_measurement_theta_max 25.00
_cell_measurement_theta_min 20.00
_cell_volume 3455.7(10)
_computing_data_reduction 'NRCVAX DATRD2'
_computing_molecular_graphics NRCVAX
_computing_publication_material 'NRCVAX TABLES Jan 94 Version'
_computing_structure_refinement 'NRCVAX LSTSQ'
_computing_structure_solution 'NRCVAX SOLVER'
_diffrn_ambient_temperature 293
_diffrn_measurement_device 'Nonius CAD-4    '
_diffrn_measurement_method 'Theta/2theta scan b/P/b '
_diffrn_radiation_monochromator graphite
_diffrn_radiation_source 'xray tube'
_diffrn_radiation_type 'Copper K\a    '
_diffrn_radiation_wavelength 1.54056
_diffrn_reflns_av_R_equivalents 0.015
_diffrn_reflns_limit_h_max 22
_diffrn_reflns_limit_h_min -23
_diffrn_reflns_limit_k_max 9
_diffrn_reflns_limit_k_min 0
_diffrn_reflns_limit_l_max 23
_diffrn_reflns_limit_l_min 0
_diffrn_reflns_number 5290
_diffrn_reflns_theta_max 59.87
_diffrn_reflns_theta_min 0.00
_exptl_absorpt_coefficient_mu 1.37
_exptl_absorpt_correction_T_max 0.9985
_exptl_absorpt_correction_T_min 0.8643
_exptl_absorpt_correction_type empirical
_exptl_crystal_density_diffrn 1.189
_exptl_crystal_F_000 1325.36
_exptl_crystal_size_max 0.15
_exptl_crystal_size_mid 0.35
_exptl_crystal_size_min 0.35
_refine_diff_density_max 2.00
_refine_diff_density_min -2.50
_refine_ls_goodness_of_fit_obs 2.43
_refine_ls_matrix_type full
_refine_ls_number_parameters 397
_refine_ls_number_reflns 4534
_refine_ls_R_factor_all 0.047
_refine_ls_R_factor_obs 0.047
_refine_ls_shift/esd_max 0.009
_refine_ls_structure_factor_coef F
_refine_ls_weighting_details 'w = 1/(\s^2^(F)+0.0005F^2^)'
_refine_ls_weighting_scheme calc
_refine_ls_wR_factor_all 0.073
_refine_ls_wR_factor_obs 0.073
_reflns_number_observed 4535
_reflns_number_total 5120
_reflns_observed_criterion 'Inet > 2.0\s(Inet)'
_cod_data_source_file ja9827604_3.cif
_cod_data_source_block DB-III-70
_cod_depositor_comments
;
The following automatic conversions were performed:

'_refine_ls_weighting_scheme' value '1/(\s^2^(F)+0.0005F^2^)' was
changed to 'calc'. New tag '_refine_ls_weighting_details' was
created. The value of the new tag was set to 'w =
1/(\s^2^(F)+0.0005F^2^)'.

Automatic conversion script
Id: cif_fix_values 3143 2015-03-26 13:38:13Z robertas 
;
_cod_original_cell_volume 3455.7(9)
_cod_original_sg_symbol_H-M 'P 2/c'
_cod_original_formula_sum 'C38 H44 N4 P2 '
_cod_database_code 4116329

loop_
_symmetry_equiv_pos_as_xyz
x,y,z
-x,-y,-z
-x,y,1/2-z
x,-y,1/2+z

loop_
_atom_site_aniso_label
_atom_site_aniso_U_11
_atom_site_aniso_U_22
_atom_site_aniso_U_33
_atom_site_aniso_U_12
_atom_site_aniso_U_13
_atom_site_aniso_U_23
_atom_site_aniso_type_symbol
PA 0.0539(3) 0.0422(3) 0.0699(4) -0.00099(23) 0.0161(3) 0.0052(3) P
N1A 0.0980(16) 0.0669(14) 0.0704(13) 0.0111(12) 0.0245(12) 0.0023(11) n
N2A 0.0588(11) 0.0634(13) 0.0950(15) 0.0083(10) 0.0246(11) -0.0059(11) n
C1A 0.0626(12) 0.0411(11) 0.0576(12) -0.0036(9) 0.0191(10) 0.0018(9) C
C2A 0.0782(16) 0.0460(14) 0.0810(16) -0.0089(11) 0.0225(13) 0.0039(11) C
C3A 0.1049(19) 0.0435(13) 0.0774(17) -0.0099(12) 0.0228(16) 0.0024(12) C
C4A 0.0642(14) 0.0610(15) 0.0781(16) -0.0058(11) 0.0154(12) 0.0070(12) C
C5A 0.0601(13) 0.0660(16) 0.0625(14) -0.0086(11) 0.0144(11) -0.0034(11) C
C6A 0.0694(15) 0.0687(16) 0.0634(14) 0.0002(12) 0.0198(12) -0.0026(12) C
C7A 0.0774(16) 0.0679(17) 0.0924(19) -0.0001(14) 0.0263(14) -0.0018(15) C
C8A 0.0956(21) 0.0728(19) 0.0934(21) -0.0060(15) 0.0303(17) 0.0140(16) C
C9A 0.1161(24) 0.0882(22) 0.0679(17) -0.0119(18) 0.0310(16) 0.0099(15) C
C10A 0.1054(21) 0.0747(18) 0.0683(16) -0.0127(16) 0.0307(15) -0.0063(14) C
C11A 0.1254(25) 0.0690(18) 0.0898(20) 0.0063(17) 0.0353(18) -0.0129(15) C
C12A 0.0731(15) 0.0556(14) 0.0710(15) 0.0061(11) 0.0243(12) 0.0058(11) C
C13A 0.0692(15) 0.0604(15) 0.0668(14) 0.0054(12) 0.0243(12) 0.0029(12) C
C14A 0.0949(18) 0.0612(16) 0.0724(16) 0.0086(13) 0.0340(14) 0.0025(12) C
C15A 0.138(3) 0.0682(19) 0.0822(20) 0.0072(19) 0.0443(20) -0.0029(16) C
C16A 0.159(4) 0.0893(24) 0.0686(18) -0.0276(24) 0.0261(21) -0.0187(17) C
C17A 0.1000(23) 0.116(3) 0.0809(20) -0.0197(21) 0.0060(17) -0.0128(20) C
C18A 0.0778(17) 0.0850(20) 0.0795(18) 0.0059(15) 0.0135(14) -0.0054(15) C
C19A 0.0630(16) 0.0916(21) 0.124(3) 0.0013(15) 0.0240(16) -0.0153(19) C
PB 0.0627(4) 0.0486(4) 0.0559(3) 0.0099(3) 0.0076(3) -0.00491(25) P
N1B 0.0655(12) 0.0735(14) 0.0788(14) -0.0012(11) -0.0019(10) -0.0044(11) n
N2B 0.0826(15) 0.0934(17) 0.0677(13) -0.0117(13) 0.0234(11) -0.0117(12) n
C1B 0.0560(12) 0.0449(12) 0.0732(14) 0.0076(10) -0.0036(11) -0.0061(10) C
C2B 0.0852(19) 0.0531(15) 0.0971(20) 0.0166(13) -0.0037(15) -0.0132(14) C
C3B 0.0829(19) 0.0451(14) 0.126(3) 0.0102(13) -0.0239(21) -0.0117(13) C
C4B 0.0675(15) 0.0723(16) 0.0637(14) 0.0121(12) 0.0070(11) -0.0094(12) C
C5B 0.0654(14) 0.0702(16) 0.0521(13) 0.0056(12) 0.0018(11) -0.0111(11) C
C6B 0.0759(16) 0.0859(20) 0.0724(16) 0.0047(15) 0.0152(13) 0.0004(14) C
C7B 0.121(3) 0.0800(20) 0.0963(22) 0.0069(19) 0.0337(20) 0.0116(17) C
C8B 0.113(3) 0.101(3) 0.0882(22) 0.0277(23) 0.0052(19) 0.0140(19) C
C9B 0.0802(19) 0.112(3) 0.0963(22) 0.0235(20) -0.0074(17) -0.0151(20) C
C10B 0.0668(16) 0.0887(21) 0.0859(19) 0.0128(15) -0.0032(14) -0.0179(15) C
C11B 0.0883(20) 0.0785(20) 0.1065(24) -0.0122(16) 0.0000(17) -0.0053(17) C
C12B 0.0618(14) 0.0661(16) 0.0879(18) 0.0060(12) 0.0046(13) -0.0112(14) C
C13B 0.0551(12) 0.0669(16) 0.0662(14) 0.0015(11) 0.0135(11) 0.0019(12) C
C14B 0.0795(18) 0.0945(22) 0.0896(20) -0.0077(16) 0.0319(15) 0.0123(17) C
C15B 0.0988(22) 0.0745(20) 0.131(3) -0.0195(17) 0.0315(21) -0.0023(20) C
C16B 0.0851(20) 0.0786(21) 0.119(3) -0.0039(16) 0.0195(19) -0.0234(19) C
C17B 0.0726(17) 0.0930(22) 0.0738(17) 0.0058(15) 0.0158(13) -0.0128(15) C
C18B 0.0645(14) 0.0709(16) 0.0655(14) 0.0022(12) 0.0152(11) 0.0035(12) C
C19B 0.1042(23) 0.180(4) 0.0853(21) -0.0416(25) 0.0481(19) -0.0456(23) C

loop_
_atom_site_label
_atom_site_fract_x
_atom_site_fract_y
_atom_site_fract_z
_atom_site_U_iso_or_equiv
_atom_site_thermal_displace_type
_atom_site_type_symbol
PA 0.42152(3) 0.36026(7) 0.23790(3) 0.0554(4) Uij P
N1A 0.35956(12) 0.3506(3) 0.10224(11) 0.0780(15) Uij n
N2A 0.34886(10) 0.4709(3) 0.32236(12) 0.0716(13) Uij n
C1A 0.46616(10) 0.16206(25) 0.24519(11) 0.0532(12) Uij C
C2A 0.43384(13) 0.0113(3) 0.24203(13) 0.0682(15) Uij C
C3A 0.46686(14) -0.1353(3) 0.24653(14) 0.0755(17) Uij C
C4A 0.34882(12) 0.3135(3) 0.16621(13) 0.0685(14) Uij C
C5A 0.34655(11) 0.5064(3) 0.07410(12) 0.0633(14) Uij C
C6A 0.32906(12) 0.6392(3) 0.10823(12) 0.0668(14) Uij C
C7A 0.31348(13) 0.7891(4) 0.07752(15) 0.0785(18) Uij C
C8A 0.31503(15) 0.8149(4) 0.01302(16) 0.0863(20) Uij C
C9A 0.33309(17) 0.6862(4) -0.02104(14) 0.0895(20) Uij C
C10A 0.34885(15) 0.5345(4) 0.00837(14) 0.0813(18) Uij C
C11A 0.39519(17) 0.2306(4) 0.07389(15) 0.0935(21) Uij C
C12A 0.38370(12) 0.3278(3) 0.30853(12) 0.0656(14) Uij C
C13A 0.38220(12) 0.6090(3) 0.35326(12) 0.0643(14) Uij C
C14A 0.34740(14) 0.7542(3) 0.35764(13) 0.0739(16) Uij C
C15A 0.37998(20) 0.8903(4) 0.38953(16) 0.0931(23) Uij C
C16A 0.44551(24) 0.8903(5) 0.41687(16) 0.107(3) Uij C
C17A 0.48071(17) 0.7501(5) 0.41225(16) 0.1025(22) Uij C
C18A 0.44927(14) 0.6108(4) 0.38071(14) 0.0822(17) Uij C
C19A 0.27893(13) 0.4755(4) 0.29487(18) 0.0931(21) Uij C
PB 1.01767(3) 0.48578(7) 0.18062(3) 0.0574(3) Uij P
N1B 0.91652(10) 0.4675(3) 0.06439(11) 0.0767(13) Uij n
N2B 1.13737(11) 0.6154(3) 0.17075(11) 0.0806(15) Uij n
C1B 1.00790(11) 0.2871(3) 0.21944(11) 0.0621(12) Uij C
C2B 1.01708(14) 0.1360(3) 0.19134(15) 0.0838(17) Uij C
C3B 1.00847(16) -0.0107(3) 0.22092(16) 0.0948(21) Uij C
C4B 0.98573(12) 0.4363(3) 0.09035(12) 0.0699(14) Uij C
C5B 0.89347(12) 0.6228(3) 0.04257(11) 0.0653(14) Uij C
C6B 0.93492(13) 0.7549(4) 0.04173(14) 0.0790(17) Uij C
C7B 0.91001(19) 0.9066(4) 0.01602(17) 0.0983(23) Uij C
C8B 0.84335(20) 0.9274(5) -0.00862(17) 0.1049(24) Uij C
C9B 0.80212(16) 0.7997(5) -0.00682(17) 0.1023(22) Uij C
C10B 0.82594(13) 0.6503(4) 0.01807(15) 0.0850(17) Uij C
C11B 0.87278(15) 0.3459(4) 0.08121(17) 0.0961(20) Uij C
C12B 1.10806(12) 0.4691(3) 0.18983(14) 0.0749(15) Uij C
C13B 1.15369(11) 0.7489(3) 0.21309(12) 0.0633(13) Uij C
C14B 1.18196(14) 0.8889(4) 0.19397(15) 0.0861(19) Uij C
C15B 1.20069(17) 1.0205(4) 0.23810(21) 0.1011(25) Uij C
C16B 1.19091(16) 1.0177(4) 0.29949(20) 0.0957(22) Uij C
C17B 1.16198(13) 0.8826(4) 0.31841(14) 0.0805(18) Uij C
C18B 1.14282(11) 0.7496(3) 0.27633(12) 0.0674(14) Uij C
C19B 1.14518(17) 0.6237(5) 0.10462(17) 0.119(3) Uij C
H2A 0.382 0.011 0.236 0.0784 Uiso H
H3A 0.441 -0.250 0.243 0.0852 Uiso H
H4Aa 0.308 0.386 0.172 0.0778 Uiso H
H4Ab 0.337 0.184 0.167 0.0778 Uiso H
H6A 0.327 0.623 0.159 0.0771 Uiso H
H7A 0.301 0.890 0.105 0.0892 Uiso H
H8A 0.302 0.933 -0.010 0.0973 Uiso H
H9A 0.334 0.704 -0.072 0.1007 Uiso H
H10A 0.364 0.436 -0.019 0.0928 Uiso H
H11Aa 0.367 0.201 0.024 0.1047 Uiso H
H11Ab 0.402 0.120 0.104 0.1047 Uiso H
H11Ac 0.442 0.279 0.073 0.1047 Uiso H
H12Aa 0.422 0.298 0.353 0.0766 Uiso H
H12Ab 0.350 0.226 0.296 0.0766 Uiso H
H14A 0.295 0.758 0.336 0.0862 Uiso H
H15A 0.352 1.000 0.393 0.1060 Uiso H
H16A 0.470 0.999 0.441 0.1157 Uiso H
H17A 0.533 0.748 0.434 0.1090 Uiso H
H18A 0.478 0.502 0.378 0.0908 Uiso H
H19Aa 0.261 0.355 0.277 0.1029 Uiso H
H19Ab 0.266 0.563 0.254 0.1029 Uiso H
H19Ac 0.257 0.513 0.334 0.1029 Uiso H
H2B 1.031 0.136 0.145 0.0885 Uiso H
H3B 1.015 -0.126 0.198 0.0948 Uiso H
H4Ba 0.995 0.307 0.083 0.0779 Uiso H
H4Bb 1.012 0.511 0.063 0.0779 Uiso H
H6B 0.987 0.737 0.060 0.0881 Uiso H
H7B 0.943 1.008 0.016 0.1092 Uiso H
H8B 0.824 1.044 -0.030 0.1107 Uiso H
H9B 0.750 0.818 -0.025 0.1063 Uiso H
H10B 0.792 0.552 0.020 0.0905 Uiso H
H11Ba 0.833 0.322 0.038 0.1011 Uiso H
H11Bb 0.854 0.396 0.120 0.1011 Uiso H
H11Bc 0.898 0.231 0.098 0.1011 Uiso H
H12Ba 1.116 0.368 0.159 0.0819 Uiso H
H12Bb 1.132 0.443 0.241 0.0819 Uiso H
H14B 1.190 0.894 0.145 0.0978 Uiso H
H15B 1.222 1.129 0.223 0.1113 Uiso H
H16B 1.208 1.118 0.334 0.1042 Uiso H
H17B 1.152 0.882 0.367 0.0898 Uiso H
H18B 1.120 0.644 0.293 0.0770 Uiso H
H19Bc 1.107 0.701 0.075 0.1331 Uiso H
H19Ba 1.142 0.502 0.083 0.1331 Uiso H
H19Bb 1.192 0.676 0.106 0.1331 Uiso H

loop_
_atom_type_symbol
_atom_type_scat_dispersion_real
_atom_type_scat_dispersion_imag
_atom_type_scat_source
C 0.017 0.009 'International Tables Vol. IV Table 2.2B'
H 0.000 0.000 'International Tables Vol. IV Table 2.2B'
N 0.029 0.018 'International Tables Vol. IV Table 2.2B'
P 0.283 0.434 'International Tables Vol. IV Table 2.2B'

loop_
_geom_angle_atom_site_label_1
_geom_angle_atom_site_label_2
_geom_angle_atom_site_label_3
_geom_angle
C1a Pa C4a 100.52(11)
C1a Pa C12a 97.49(10)
C4a Pa C12a 99.49(11)
C4a N1a C5a 121.15(21)
C4a N1a C11a 117.66(22)
C5a N1a C11a 120.28(22)
C12a N2a C13a 121.11(20)
C12a N2a C19a 117.88(22)
C13a N2a C19a 120.44(21)
Pa C1a C1aa 119.70(15)
Pa C1a C2a 121.59(17)
C1aa C1a C2a 118.71(20)
C1a C2a C3a 121.47(23)
C2a C3a C3aa 119.78(22)
Pa C4a N1a 113.27(17)
N1a C5a C6a 122.47(22)
N1a C5a C10a 120.33(23)
C6a C5a C10a 117.17(24)
C5a C6a C7a 120.64(24)
C6a C7a C8a 121.8(3)
C7a C8a C9a 118.3(3)
C8a C9a C10a 121.2(3)
C5a C10a C9a 120.9(3)
Pa C12a N2a 113.13(16)
N2a C13a C14a 119.69(22)
N2a C13a C18a 122.69(23)
C14a C13a C18a 117.62(25)
C13a C14a C15a 120.0(3)
C14a C15a C16a 122.0(3)
C15a C16a C17a 119.0(3)
C16a C17a C18a 120.4(3)
C13a C18a C17a 121.0(3)
C1b Pb C4b 101.67(11)
C1b Pb C12b 97.11(11)
C4b Pb C12b 99.94(12)
C4b N1b C5b 121.14(22)
C4b N1b C11b 116.01(22)
C5b N1b C11b 120.22(22)
C12b N2b C13b 121.39(22)
C12b N2b C19b 118.18(25)
C13b N2b C19b 120.3(3)
Pb C1b C1bb 118.85(16)
Pb C1b C2b 122.70(21)
C1bb C1b C2b 118.44(23)
C1b C2b C3b 121.5(3)
C2b C3b C3bb 120.05(25)
Pb C4b N1b 113.51(17)
N1b C5b C6b 122.52(22)
N1b C5b C10b 120.06(25)
C6b C5b C10b 117.38(25)
C5b C6b C7b 120.8(3)
C6b C7b C8b 119.9(3)
C7b C8b C9b 119.8(3)
C8b C9b C10b 120.8(3)
C5b C10b C9b 121.3(3)
Pb C12b N2b 114.50(18)
N2b C13b C14b 120.66(24)
N2b C13b C18b 122.00(23)
C14b C13b C18b 117.34(24)
C13b C14b C15b 120.2(3)
C14b C15b C16b 121.6(3)
C15b C16b C17b 118.8(3)
C16b C17b C18b 121.5(3)

loop_
_geom_bond_atom_site_label_1
_geom_bond_atom_site_label_2
_geom_bond_distance
Pa C1a 1.8512(22)
Pa C4a 1.877(3)
Pa C12a 1.8742(24)
N1a C4a 1.444(3)
N1a C5a 1.390(3)
N1a C11a 1.451(4)
N2a C12a 1.446(3)
N2a C13a 1.388(3)
N2a C19a 1.440(3)
C1a C1aa 1.395(4)
C1a C2a 1.395(3)
C2a C3a 1.370(4)
C3a C3aa 1.373(6)
C5a C6a 1.395(3)
C5a C10a 1.403(4)
C6a C7a 1.373(4)
C7a C8a 1.370(4)
C8a C9a 1.374(5)
C9a C10a 1.376(4)
C13a C14a 1.406(3)
C13a C18a 1.384(4)
C14a C15a 1.376(5)
C15a C16a 1.353(6)
C16a C17a 1.378(6)
C17a C18a 1.386(5)
Pb C1b 1.8399(24)
Pb C4b 1.8658(25)
Pb C12b 1.879(3)
N1b C4b 1.444(3)
N1b C5b 1.383(3)
N1b C11b 1.459(4)
N2b C12b 1.444(4)
N2b C13b 1.381(3)
N2b C19b 1.434(4)
C1b C1bb 1.402(5)
C1b C2b 1.394(3)
C2b C3b 1.375(4)
C3b C3bb 1.354(7)
C5b C6b 1.389(4)
C5b C10b 1.403(4)
C6b C7b 1.389(4)
C7b C8b 1.379(5)
C8b C9b 1.362(6)
C9b C10b 1.361(5)
C13b C14b 1.391(4)
C13b C18b 1.398(3)
C14b C15b 1.396(5)
C15b C16b 1.351(6)
C16b C17b 1.364(5)
